data_4026941
loop_
_publ_author_name
'Akiko Baba'
'Tadao Yoshioka'

_publ_section_title
;
 Complementary and Synergistic Roles in Enzyme-Catalyzed Regioselective
 and Complete Hydrolytic Deprotection of O-Acetylated
 \b-d-Glucopyranosides of N-Arylacetohydroxamic Acids
;
_journal_name_full 'Journal of Organic Chemistry'
_journal_page_first 1675
_journal_page_last 1684
_journal_paper_doi 10.1021/jo202123s
_journal_volume 77
_journal_year 2012
_chemical_absolute_configuration unk
_chemical_formula_moiety 'C20 H25 N O10'
_chemical_formula_sum 'C20 H25 N O10'
_chemical_formula_weight 439.42
_space_group_IT_number 19
_symmetry_cell_setting orthorhombic
_symmetry_Int_Tables_number 19
_symmetry_space_group_name_Hall 'P 2ac 2ab'
_symmetry_space_group_name_H-M 'P 21 21 21'
_atom_sites_solution_hydrogens geom
_atom_sites_solution_primary direct
_atom_sites_solution_secondary difmap
_cell_angle_alpha 90
_cell_angle_beta 90
_cell_angle_gamma 90
_cell_formula_units_Z 4
_cell_length_a 5.5058(19)
_cell_length_b 11.098(4)
_cell_length_c 35.318(12)
_cell_measurement_reflns_used 10100
_cell_measurement_temperature 93
_cell_measurement_theta_max 27.5
_cell_measurement_theta_min 1.84
_cell_volume 2158.0(13)
_computing_cell_refinement 'PROCESS-AUTO (Rigaku, 1998)'
_computing_data_collection 'PROCESS-AUTO (Rigaku, 1998)'
_computing_data_reduction 'CrystalStructure (Rigaku & RAC 2007)'
_computing_molecular_graphics 'ORTEP (Johnson, 1976)'
_computing_publication_material 'CrystalStructure (Rigaku & RAC 2007)'
_computing_structure_refinement 'SHELXL97 (Sheldrick, 1997)'
_computing_structure_solution 'SIR97 (Altomare, 1999)'
_diffrn_ambient_temperature 93
_diffrn_detector_area_resol_mean 10.000
_diffrn_measured_fraction_theta_full 1.00
_diffrn_measured_fraction_theta_max 1.00
_diffrn_measurement_device_type 'Rigaku RAXIS-RAPID'
_diffrn_measurement_method \w
_diffrn_radiation_type 'Mo K\a'
_diffrn_radiation_wavelength 0.71075
_diffrn_reflns_av_R_equivalents 0.127
_diffrn_reflns_limit_h_max 7
_diffrn_reflns_limit_h_min -7
_diffrn_reflns_limit_k_max 14
_diffrn_reflns_limit_k_min -14
_diffrn_reflns_limit_l_max 45
_diffrn_reflns_limit_l_min -45
_diffrn_reflns_number 20290
_diffrn_reflns_theta_full 27.5
_diffrn_reflns_theta_max 27.5
_diffrn_standards_number 0
_exptl_absorpt_coefficient_mu 0.1092
_exptl_absorpt_correction_type 'not applied'
_exptl_crystal_colour colorless
_exptl_crystal_density_diffrn 1.352
_exptl_crystal_description needle
_exptl_crystal_F_000 928.00
_exptl_crystal_size_max 0.40
_exptl_crystal_size_mid 0.05
_exptl_crystal_size_min 0.03
_refine_diff_density_max 0.49
_refine_diff_density_min -0.54
_refine_ls_extinction_method none
_refine_ls_goodness_of_fit_ref 0.989
_refine_ls_hydrogen_treatment constr
_refine_ls_number_parameters 283
_refine_ls_number_reflns 2885
_refine_ls_number_restraints 0
_refine_ls_R_factor_gt 0.051
_refine_ls_shift/su_max 0.000
_refine_ls_structure_factor_coef Fsqd
_refine_ls_weighting_details 'w = 1/[\s^2^(Fo^2^)+(0.028(Max(Fo^2^,0)+2Fc^2^)/3)^2^] '
_refine_ls_weighting_scheme calc
_refine_ls_wR_factor_ref 0.080
_reflns_number_gt 2862
_reflns_number_total 2885
_reflns_threshold_expression F^2^>2.0\s(F^2^)
_cod_data_source_file jo202123s_si_001.cif
_cod_data_source_block 234T
_cod_original_cell_volume 2158.1(12)
_cod_database_code 4026941

loop_
_symmetry_equiv_pos_site_id
_symmetry_equiv_pos_as_xyz
1 +X,+Y,+Z
2 1/2+X,1/2-Y,-Z
3 -X,1/2+Y,1/2-Z
4 1/2-X,-Y,1/2+Z

loop_
_atom_site_label
_atom_site_type_symbol
_atom_site_fract_x
_atom_site_fract_y
_atom_site_fract_z
_atom_site_U_iso_or_equiv
_atom_site_adp_type
_atom_site_occupancy
_atom_site_symmetry_multiplicity
_atom_site_calc_flag
_atom_site_refinement_flags
O1 O 0.1526(5) 0.6230(2) 0.33691(7) 0.0261(9) Uani 1 1 d .
O2 O -0.0157(5) 0.8468(3) 0.40745(7) 0.0254(10) Uani 1 1 d .
O3 O -0.4282(5) 0.8512(3) 0.40458(8) 0.0351(12) Uani 1 1 d .
O4 O -0.0727(5) 0.6187(3) 0.44669(7) 0.0261(10) Uani 1 1 d .
O5 O 0.2075(5) 0.6328(3) 0.49300(8) 0.0360(11) Uani 1 1 d .
O6 O 0.3289(5) 0.4536(3) 0.42135(7) 0.0261(10) Uani 1 1 d .
O7 O 0.0253(6) 0.3312(3) 0.44054(10) 0.0514(14) Uani 1 1 d .
O8 O 0.1250(7) 0.3574(3) 0.33645(8) 0.0386(12) Uani 1 1 d .
O9 O -0.0141(6) 0.8108(2) 0.32957(7) 0.0268(10) Uani 1 1 d .
O10 O 0.0854(6) 0.8686(3) 0.23420(8) 0.0408(11) Uani 1 1 d .
N1 N 0.1182(7) 0.8486(3) 0.29731(9) 0.0286(12) Uani 1 1 d .
C1 C 0.1317(9) 0.7378(4) 0.35356(11) 0.0263(15) Uani 1 1 d .
C2 C -0.0109(9) 0.7285(3) 0.39009(11) 0.0228(14) Uani 1 1 d .
C3 C 0.1081(7) 0.6411(4) 0.41712(10) 0.0232(14) Uani 1 1 d .
C4 C 0.1649(8) 0.5230(4) 0.39757(11) 0.0247(14) Uani 1 1 d .
C5 C 0.2985(8) 0.5437(4) 0.36014(11) 0.0271(14) Uani 1 1 d .
C6 C -0.2362(9) 0.8984(4) 0.41188(11) 0.0322(17) Uani 1 1 d .
C7 C -0.2069(9) 1.0255(4) 0.42724(11) 0.0348(17) Uani 1 1 d .
C8 C 0.0023(9) 0.6136(4) 0.48355(11) 0.0263(15) Uani 1 1 d .
C9 C -0.2043(9) 0.5778(4) 0.50808(11) 0.0306(15) Uani 1 1 d .
C10 C 0.2378(9) 0.3595(5) 0.44128(12) 0.0324(16) Uani 1 1 d .
C11 C 0.4288(9) 0.3022(4) 0.46441(11) 0.0364(17) Uani 1 1 d .
C12 C 0.3408(9) 0.4273(4) 0.33843(11) 0.0326(16) Uani 1 1 d .
C13 C 0.0189(9) 0.8164(4) 0.26307(13) 0.0339(16) Uani 1 1 d .
C14 C -0.1620(9) 0.7155(4) 0.26373(12) 0.0386(17) Uani 1 1 d .
C15 C 0.2825(8) 0.9478(4) 0.30392(12) 0.0281(14) Uani 1 1 d .
C16 C 0.2511(9) 1.0212(4) 0.33535(11) 0.0303(15) Uani 1 1 d .
C17 C 0.4218(9) 1.1111(4) 0.34239(11) 0.0360(17) Uani 1 1 d .
C18 C 0.6172(9) 1.1295(5) 0.31864(14) 0.0420(18) Uani 1 1 d .
C19 C 0.6446(9) 1.0568(5) 0.28695(14) 0.0467(19) Uani 1 1 d .
C20 C 0.478007(9) 0.9659(4) 0.27891(12) 0.0364(16) Uani 1 1 d .
H1 H 0.286341 0.772958 0.357768 0.03142 Uiso 1 1 calc R
H2 H -0.172729 0.703086 0.384857 0.02861 Uiso 1 1 calc R
H3 H 0.251394 0.674836 0.427606 0.02874 Uiso 1 1 calc R
H4 H 0.019262 0.478873 0.393109 .03057 Uiso 1 1 calc R
H5 H 0.450116 0.581154 0.365254 0.03278 Uiso 1 1 calc R
H7a H -0.325403 1.076565 0.416203 0.04203 Uiso 1 1 calc R
H7b H -0.049085 1.054304 0.421201 0.04203 Uiso 1 1 calc R
H7c H -0.226917 1.024368 0.453949 0.04203 Uiso 1 1 calc R
H8O H 0.057922 0.362383 0.316298 0.04433 Uiso 1 1 calc R
H9a H -0.347296 0.620505 0.500719 0.03762 Uiso 1 1 calc R
H9b H -0.168081 0.596216 0.533744 0.03762 Uiso 1 1 calc R
H9c H -0.233232 0.493666 0.505676 0.03762 Uiso 1 1 calc R
H11a H 0.578397 0.304595 0.451134 0.04359 Uiso 1 1 calc R
H11b H 0.385841 0.220867 0.469467 0.04359 Uiso 1 1 calc R
H11c H 0.445576 0.344387 0.487800 0.04359 Uiso 1 1 calc R
H12a H 0.463763 0.382276 0.350860 0.04185 Uiso 1 1 calc R
H12b H 0.392429 0.446602 0.313485 0.04185 Uiso 1 1 calc R
H14a H -0.091760 0.647423 0.275762 0.04822 Uiso 1 1 calc R
H14b H -0.302361 0.740158 0.277295 0.04822 Uiso 1 1 calc R
H14c H -0.205934 0.695194 0.238515 0.04822 Uiso 1 1 calc R
H16 H 0.117764 1.010139 0.351784 0.03712 Uiso 1 1 calc R
H17 H 0.402833 1.161123 0.364043 0.04426 Uiso 1 1 calc R
H18 H 0.730756 1.191309 0.323788 0.05207 Uiso 1 1 calc R
H19 H 0.779315 1.068507 0.270732 .05572 Uiso 1 1 calc R
H20 H 0.495960 0.917097 0.256857 0.04512 Uiso 1 1 calc R

loop_
_atom_site_aniso_label
_atom_site_aniso_U_11
_atom_site_aniso_U_22
_atom_site_aniso_U_33
_atom_site_aniso_U_12
_atom_site_aniso_U_13
_atom_site_aniso_U_23
O1 0.0319(18) 0.0248(17) 0.0215(13) 0.0055(16) -0.0044(16) -0.0013(14)
O2 0.0221(17) 0.0296(19) 0.0245(16) 0.0002(17) 0.0012(15) -0.0019(14)
O3 0.0232(18) 0.047(2) 0.0350(18) 0.0054(19) 0.0001(16) 0.0005(17)
O4 0.0231(17) 0.0323(19) 0.0228(14) -0.0047(16) 0.0059(14) 0.0007(14)
O5 0.0203(17) 0.060(2) 0.0273(16) -0.003(2) -0.0026(15) 0.0039(17)
O6 0.0247(18) 0.0284(18) 0.0252(15) 0.0011(17) -0.0009(15) 0.0038(14)
O7 0.031(2) 0.061(3) 0.062(2) -0.006(2) -0.003(2) 0.031(2)
O8 0.056(2) 0.031(2) 0.0287(16) -0.006(2) -0.009(2) -0.0008(18)
O9 0.0249(18) 0.0315(18) 0.0241(15) 0.0023(17) -0.0014(16) 0.0044(14)
O10 0.052(2) 0.049(2) 0.0216(15) 0.007(2) -0.0049(19) 0.0035(17)
N1 0.035(2) 0.032(2) 0.0194(17) 0.001(2) -0.0027(19) 0.0016(17)
C1 0.028(3) 0.024(3) 0.027(2) 0.002(2) -0.003(2) -0.000(2)
C2 0.026(3) 0.020(2) 0.022(2) 0.001(2) -0.001(2) -0.0015(19)
C3 0.019(2) 0.025(3) 0.025(2) -0.003(2) 0.004(2) 0.003(2)
C4 0.019(2) 0.031(3) 0.024(2) 0.003(2) 0.003(2) 0.003(2)
C5 0.029(3) 0.027(3) 0.026(2) 0.006(3) -0.004(2) 0.001(2)
C6 0.030(3) 0.045(3) 0.021(2) 0.001(3) -0.005(3) 0.006(2)
C7 0.039(3) 0.034(3) 0.031(2) 0.008(3) 0.004(3) -0.003(2)
C8 0.029(3) 0.027(3) 0.023(2) -0.000(3) -0.000(2) 0.005(2)
C9 0.028(3) 0.039(3) 0.025(2) 0.000(2) 0.002(2) 0.005(2)
C10 0.034(3) 0.035(3) 0.028(2) 0.004(3) -0.002(3) 0.008(2)
C11 0.032(3) 0.039(3) 0.039(3) 0.008(3) -0.004(3) 0.005(2)
C12 0.039(3) 0.032(3) 0.027(2) 0.008(3) -0.002(3) -0.002(2)
C13 0.033(3) 0.035(3) 0.034(3) 0.013(3) -0.007(3) -0.005(2)
C14 0.044(3) 0.034(3) 0.038(3) 0.000(3) -0.009(3) -0.007(2)
C15 0.026(3) 0.028(3) 0.0302() -0.002(3) -0.003(2) 0.006(2)
C16 0.031(3) 0.032(3) 0.029(2) 0.000(3) 0.002(3) -0.001(2)
C17 0.035(3) 0.032(3) 0.040(3) -0.001(3) -0.010(3) 0.004(2)
C18 0.030(3) 0.028(3) 0.068(3) -0.003(3) -0.006(3) 0.009(3)
C19 0.033(3) 0.043(3) 0.064(3) 0.007(3) 0.008(3) 0.021(3)
C20 0.033(3) 0.041(3) 0.035(3) 0.008(3) 0.000(3) 0.007(3)

loop_
_atom_type_symbol
_atom_type_description
_atom_type_scat_dispersion_real
_atom_type_scat_dispersion_imag
_atom_type_scat_source
C C 0.018 0.009
;
International Tables for Crystallography
(1992, Vol. C, Tables 4.2.6.8 and 6.1.1.4)
;
H H 0.000 0.000
;
International Tables for Crystallography
(1992, Vol. C, Table 6.1.1.4)
;
N N 0.031 0.018
;
International Tables for Crystallography
(1992, Vol. C, Tables 4.2.6.8 and 6.1.1.4)
;
O O 0.049 0.032
;
International Tables for Crystallography
(1992, Vol. C, Tables 4.2.6.8 and 6.1.1.4)
;

loop_
_geom_angle_atom_site_label_1
_geom_angle_atom_site_label_2
_geom_angle_atom_site_label_3
_geom_angle
_geom_angle_publ_flag
C1 O1 C5 111.0(2) yes
C2 O2 C6 116.7(3) yes
C3 O4 C8 118.8(3) yes
C4 O6 C10 118.6(3) yes
N1 O9 C1 111.0(3) yes
O9 N1 C13 115.2(3) yes
O9 N1 C15 114.7(2) yes
C13 N1 C15 126.2(3) yes
O1 C1 O9 108.3(3) yes
O1 C1 C2 109.7(3) yes
O9 C1 C2 104.7(3) yes
O2 C2 C1 108.0(3) yes
O2 C2 C3 108.8(3) yes
C1 C2 C3 110.9(3) yes
O4 C3 C2 105.4(3) yes
O4 C3 C4 108.6(3) yes
C2 C3 C4 111.0(3) yes
O6 C4 C3 108.9(3) yes
O6 C4 C5 106.3(3) yes
C3 C4 C5 111.3(3) yes
O1 C5 C4 108.3(3) yes
O1 C5 C12 108.4(3) yes
C4 C5 C12 112.5(3) yes
O2 C6 O3 125.3(4) yes
O2 C6 C7 109.8(3) yes
O3 C6 C7 124.9(4) yes
O4 C8 O5 122.9(3) yes
O4 C8 C9 109.6(3) yes
O5 C8 C9 127.5(3) yes
O6 C10 O7 123.1(4) yes
O6 C10 C11 110.8(4) yes
O7 C10 C11 126.1(4) yes
O8 C12 C5 111.2(3) yes
O10 C13 N1 119.2(4) yes
O10 C13 C14 124.3(4) yes
N1 C13 C14 116.4(3) yes
N1 C15 C16 119.9(3) yes
N1 C15 C20 119.2(3) yes
C16 C15 C20 120.9(4) yes
C15 C16 C17 118.6(4) yes
C16 C17 C18 121.5(4) yes
C17 C18 C19 119.3(4) yes
C18 C19 C20 120.9(4) yes
C15 C20 C19 118.7(4) yes

loop_
_geom_bond_atom_site_label_1
_geom_bond_atom_site_label_2
_geom_bond_distance
_geom_bond_publ_flag
O1 C1 1.408(4) yes
O1 C5 1.447(5) yes
O2 C2 1.449(4) yes
O2 C6 1.352(5) yes
O3 C6 1.208(5) yes
O4 C3 1.464(4) yes
O4 C8 1.367(4) yes
O5 C8 1.197(5) yes
O6 C4 1.454(4) yes
O6 C10 1.356(5) yes
O7 C10 1.211(6) yes
O8 C12 1.420(6) yes
O9 N1 1.416(4) yes
O9 C1 1.421(5) yes
O10 C13 1.229(5) yes
N1 C13 1.375(5) yes
N1 C15 1.444(5) yes
C1 C2 1.514(5) yes
C2 C3 1.511(5) yes
C3 C4 1.514(5) yes
C4 C5 1.530(5) yes
C5 C12 1.520(6) yes
C6 C7 1.521(6) yes
C8 C9 1.484(6) yes
C10 C11 1.475(6) yes
C13 C14 1.499(6) yes
C15 C16 1.388(5) yes
C15 C20 1.407(6) yes
C16 C17 1.393(6) yes
C17 C18 1.379(6) yes
C18 C19 1.388(7) yes
C19 C20 1.393(7) yes
